data_4132964
loop_
_publ_author_name
'Li, Quan'
'Qian, Hai'
'Shao, Baihao'
'Hughes, Russell P.'
'Aprahamian, Ivan'

_publ_section_title
;
 Building Strain with Large Macrocycles and Using It To Tune the Thermal
 Half-Lives of Hydrazone Photochromes.
;
_journal_issue 37
_journal_name_full 'Journal of the American Chemical Society'
_journal_page_first 11829
_journal_page_last 11835
_journal_paper_doi 10.1021/jacs.8b07612
_journal_volume 140
_journal_year 2018
_chemical_formula_moiety 'C21 H22 N2 O5'
_chemical_formula_sum 'C21 H22 N2 O5'
_chemical_formula_weight 382.40
_space_group_crystal_system monoclinic
_space_group_IT_number 14
_space_group_name_Hall '-P 2yn'
_space_group_name_H-M_alt 'P 1 21/n 1'
_atom_sites_solution_hydrogens mixed
_atom_sites_solution_primary direct
_audit_creation_date 2018-06-21
_audit_creation_method
;
Olex2 1.2-alpha
(compiled 2018.05.29 svn.r3508 for OlexSys, GUI svn.r5506)
;
_cell_angle_alpha 90
_cell_angle_beta 102.8935(5)
_cell_angle_gamma 90
_cell_formula_units_Z 4
_cell_length_a 11.12200(10)
_cell_length_b 11.03000(10)
_cell_length_c 16.3913(2)
_cell_measurement_reflns_used 8581
_cell_measurement_temperature 173(2)
_cell_measurement_theta_max 72.19
_cell_measurement_theta_min 2.77
_cell_volume 1960.11(3)
_computing_cell_refinement 'SAINT v8.34A (Bruker, 2013)'
_computing_data_collection 'COSMO (BRUKER, V1.61, 2009)'
_computing_data_reduction 'SAINT v8.34A (Bruker, 2013)'
_computing_molecular_graphics
;
O. V. Dolomanov, L. J. Bourhis, R. J. Gildea, J. A. K. Howard and H. Puschmann,
OLEX2: a complete structure solution, refinement and analysis program.
J. Appl. Cryst. (2009). 42, 339-341.
;
_computing_publication_material
;
O. V. Dolomanov, L. J. Bourhis, R. J. Gildea, J. A. K. Howard and H. Puschmann,
OLEX2: a complete structure solution, refinement and analysis program.
J. Appl. Cryst. (2009). 42, 339-341.
;
_computing_structure_refinement 'SHELXL (Sheldrick, Acta Cryst. A64 2008, 112-122)'
_computing_structure_solution 'SHELXT (Sheldrick, G.M. (2015). Acta Cryst. A71, 3-8)'
_diffrn_ambient_temperature 173(2)
_diffrn_detector_area_resol_mean 8.36
_diffrn_measured_fraction_theta_full 0.999
_diffrn_measured_fraction_theta_max 0.997
_diffrn_measurement_device_type 'Bruker APEX-II CCD'
_diffrn_measurement_method '\w and \f'
_diffrn_radiation_monochromator graphite
_diffrn_radiation_type CuK\a
_diffrn_radiation_wavelength 1.54178
_diffrn_reflns_av_R_equivalents 0.0275
_diffrn_reflns_av_unetI/netI 0.0240
_diffrn_reflns_Laue_measured_fraction_full 0.999
_diffrn_reflns_Laue_measured_fraction_max 0.997
_diffrn_reflns_limit_h_max 13
_diffrn_reflns_limit_h_min -13
_diffrn_reflns_limit_k_max 13
_diffrn_reflns_limit_k_min -12
_diffrn_reflns_limit_l_max 20
_diffrn_reflns_limit_l_min -20
_diffrn_reflns_number 14629
_diffrn_reflns_point_group_measured_fraction_full 0.999
_diffrn_reflns_point_group_measured_fraction_max 0.997
_diffrn_reflns_theta_full 67.679
_diffrn_reflns_theta_max 72.185
_diffrn_reflns_theta_min 4.388
_diffrn_source 'sealed tube'
_diffrn_standards_number 0
_exptl_absorpt_coefficient_mu 0.769
_exptl_absorpt_correction_T_max 0.7536
_exptl_absorpt_correction_T_min 0.6717
_exptl_absorpt_correction_type multi-scan
_exptl_absorpt_process_details
'SADABS-2012/1 (Bruker,2012) was used for absorption correction. wR2(int) was 0.0485 before and 0.0419 after correction. The Ratio of minimum to maximum transmission is 0.8913. The \l/2 correction factor is 0.0015.'
_exptl_crystal_colour colourless
_exptl_crystal_colour_primary colourless
_exptl_crystal_density_diffrn 1.296
_exptl_crystal_description Block
_exptl_crystal_F_000 808
_exptl_crystal_preparation 'Needles cut.'
_exptl_crystal_recrystallization_method 'used as received'
_exptl_crystal_size_max 0.352
_exptl_crystal_size_mid 0.247
_exptl_crystal_size_min 0.214
_refine_diff_density_max 0.419
_refine_diff_density_min -0.310
_refine_diff_density_rms 0.040
_refine_ls_extinction_method none
_refine_ls_goodness_of_fit_ref 1.044
_refine_ls_hydrogen_treatment mixed
_refine_ls_matrix_type full
_refine_ls_number_parameters 257
_refine_ls_number_reflns 3859
_refine_ls_number_restraints 0
_refine_ls_restrained_S_all 1.044
_refine_ls_R_factor_all 0.0457
_refine_ls_R_factor_gt 0.0404
_refine_ls_shift/su_max 0.000
_refine_ls_shift/su_mean 0.000
_refine_ls_structure_factor_coef Fsqd
_refine_ls_weighting_details 'w=1/[\s^2^(Fo^2^)+(0.0492P)^2^+0.6676P] where P=(Fo^2^+2Fc^2^)/3'
_refine_ls_weighting_scheme calc
_refine_ls_wR_factor_gt 0.1030
_refine_ls_wR_factor_ref 0.1073
_reflns_Friedel_coverage 0.000
_reflns_number_gt 3413
_reflns_number_total 3859
_reflns_threshold_expression 'I > 2\s(I)'
_cod_data_source_file ja8b07612_si_012.cif
_cod_data_source_block ia618a
_cod_database_code 4132964
_shelx_shelxl_version_number 2018/3
_shelx_space_group_comment
;
The symmetry employed for this shelxl refinement is uniquely defined
by the following loop, which should always be used as a source of
symmetry information in preference to the above space-group names.
They are only intended as comments.
;
_shelx_estimated_absorpt_t_max 0.853
_shelx_estimated_absorpt_t_min 0.774
_olex2_refinement_description
;
1. Fixed Uiso
 At 1.2 times of:
  All C(H) groups, All C(H,H) groups
2.a Secondary CH2 refined with riding coordinates:
 C8(H8A,H8B), C9(H9A,H9B), C10(H10A,H10B), C11(H11A,H11B), C12(H12A,H12B),
 C13(H13A,H13B)
2.b Aromatic/amide H refined with riding coordinates:
 C3(H3), C4(H4), C5(H5), C6(H6), C17(H17), C18(H18), C19(H19), C20(H20),
 C21(H21)
;
_contact_crystallographer_email xraystaples@crystalspec.com
_contact_crystallographer_name 'Richard Staples'
_olex2_diffrn_ambient_temperature_device 'Oxford Cryosystems'
_olex2_exptl_crystal_mounting_method 'The crystal was mounted on a nylon loop with paratone oil'
_olex2_submission_original_sample_id lq-CO7E
_olex2_submission_special_instructions 'No special instructions were received'

loop_
_space_group_symop_operation_xyz
'x, y, z'
'-x+1/2, y+1/2, -z+1/2'
'-x, -y, -z'
'x-1/2, -y-1/2, z-1/2'

loop_
_atom_site_label
_atom_site_type_symbol
_atom_site_fract_x
_atom_site_fract_y
_atom_site_fract_z
_atom_site_U_iso_or_equiv
_atom_site_adp_type
_atom_site_occupancy
_atom_site_site_symmetry_order
_atom_site_calc_flag
_atom_site_refinement_flags_posn
O1 O 0.45058(9) 0.30614(9) 0.18667(7) 0.0385(3) Uani 1 1 d .
O2 O 0.64619(9) 0.35943(9) 0.24272(6) 0.0353(2) Uani 1 1 d .
O3 O 0.34755(11) 0.28165(11) -0.02254(7) 0.0501(3) Uani 1 1 d .
O4 O 0.61803(10) 0.16458(12) 0.00459(7) 0.0484(3) Uani 1 1 d .
O5 O 0.80152(9) 0.22917(10) -0.01277(6) 0.0389(3) Uani 1 1 d .
N1 N 0.74763(10) 0.09986(10) 0.24477(7) 0.0273(2) Uani 1 1 d .
H1 H 0.8110(17) 0.0467(17) 0.2558(11) 0.045(5) Uiso 1 1 d .
N2 N 0.70951(10) 0.13934(9) 0.16521(6) 0.0256(2) Uani 1 1 d .
C1 C 0.65816(11) 0.09030(11) 0.29286(7) 0.0244(3) Uani 1 1 d .
C2 C 0.56450(11) 0.17688(12) 0.28705(8) 0.0257(3) Uani 1 1 d .
C3 C 0.47590(12) 0.16235(13) 0.33487(9) 0.0317(3) Uani 1 1 d .
H3 H 0.411027 0.219741 0.330181 0.038 Uiso 1 1 calc R
C4 C 0.48190(13) 0.06523(14) 0.38886(9) 0.0356(3) Uani 1 1 d .
H4 H 0.422159 0.056639 0.421821 0.043 Uiso 1 1 calc R
C5 C 0.57532(14) -0.01956(14) 0.39477(8) 0.0353(3) Uani 1 1 d .
H5 H 0.579315 -0.086585 0.431678 0.042 Uiso 1 1 calc R
C6 C 0.66275(13) -0.00709(12) 0.34722(8) 0.0307(3) Uani 1 1 d .
H6 H 0.726556 -0.065628 0.351747 0.037 Uiso 1 1 calc R
C7 C 0.56128(12) 0.28935(12) 0.23646(8) 0.0278(3) Uani 1 1 d .
C8 C 0.43824(16) 0.41154(15) 0.13246(11) 0.0490(4) Uani 1 1 d .
H8A H 0.495305 0.405552 0.094126 0.059 Uiso 1 1 calc R
H8B H 0.457506 0.486470 0.166090 0.059 Uiso 1 1 calc R
C9 C 0.30601(18) 0.41347(19) 0.08339(13) 0.0612(5) Uani 1 1 d .
H9A H 0.250990 0.425170 0.122611 0.073 Uiso 1 1 calc R
H9B H 0.294390 0.483376 0.044532 0.073 Uiso 1 1 calc R
C10 C 0.26912(16) 0.29886(19) 0.03384(12) 0.0546(5) Uani 1 1 d .
H10A H 0.275966 0.228709 0.072283 0.066 Uiso 1 1 calc R
H10B H 0.182358 0.305051 0.002346 0.066 Uiso 1 1 calc R
C11 C 0.35579(15) 0.15837(16) -0.04490(11) 0.0493(4) Uani 1 1 d .
H11A H 0.272523 0.127031 -0.070540 0.059 Uiso 1 1 calc R
H11B H 0.389618 0.109805 0.005825 0.059 Uiso 1 1 calc R
C12 C 0.43755(17) 0.1463(2) -0.10555(11) 0.0573(5) Uani 1 1 d .
H12A H 0.394126 0.179836 -0.160225 0.069 Uiso 1 1 calc R
H12B H 0.452574 0.059126 -0.113710 0.069 Uiso 1 1 calc R
C13 C 0.55973(16) 0.2096(2) -0.07818(10) 0.0582(5) Uani 1 1 d .
H13A H 0.612565 0.192470 -0.118080 0.070 Uiso 1 1 calc R
H13B H 0.547267 0.298297 -0.076299 0.070 Uiso 1 1 calc R
C14 C 0.73846(12) 0.18512(12) 0.03035(8) 0.0287(3) Uani 1 1 d .
C15 C 0.78838(12) 0.14280(11) 0.11784(8) 0.0264(3) Uani 1 1 d .
C16 C 0.92294(12) 0.11519(12) 0.14268(8) 0.0280(3) Uani 1 1 d .
C17 C 1.00039(14) 0.18798(15) 0.20071(10) 0.0411(4) Uani 1 1 d .
H17 H 0.966961 0.253961 0.225632 0.049 Uiso 1 1 calc R
C18 C 1.12645(15) 0.16524(19) 0.22272(11) 0.0528(4) Uani 1 1 d .
H18 H 1.178789 0.216399 0.261880 0.063 Uiso 1 1 calc R
C19 C 1.17580(14) 0.06849(18) 0.18781(10) 0.0471(4) Uani 1 1 d .
H19 H 1.261729 0.052126 0.203575 0.056 Uiso 1 1 calc R
C20 C 1.09987(15) -0.00399(15) 0.13013(10) 0.0433(4) Uani 1 1 d .
H20 H 1.133604 -0.070423 0.105859 0.052 Uiso 1 1 calc R
C21 C 0.97380(14) 0.01942(14) 0.10706(9) 0.0370(3) Uani 1 1 d .
H21 H 0.922243 -0.030577 0.066633 0.044 Uiso 1 1 calc R

loop_
_atom_site_aniso_label
_atom_site_aniso_U_11
_atom_site_aniso_U_22
_atom_site_aniso_U_33
_atom_site_aniso_U_23
_atom_site_aniso_U_13
_atom_site_aniso_U_12
O1 0.0304(5) 0.0358(5) 0.0458(6) 0.0085(4) 0.0012(4) 0.0064(4)
O2 0.0360(5) 0.0261(5) 0.0435(6) 0.0013(4) 0.0084(4) -0.0048(4)
O3 0.0501(7) 0.0489(7) 0.0481(6) 0.0142(5) 0.0041(5) -0.0029(5)
O4 0.0341(6) 0.0773(8) 0.0311(5) 0.0179(5) 0.0013(4) -0.0093(5)
O5 0.0397(6) 0.0490(6) 0.0308(5) 0.0060(4) 0.0138(4) -0.0039(5)
N1 0.0271(5) 0.0299(6) 0.0258(5) 0.0050(4) 0.0080(4) 0.0058(4)
N2 0.0296(5) 0.0235(5) 0.0241(5) 0.0008(4) 0.0069(4) -0.0004(4)
C1 0.0243(6) 0.0265(6) 0.0219(5) -0.0025(5) 0.0044(5) -0.0026(5)
C2 0.0235(6) 0.0271(6) 0.0255(6) -0.0021(5) 0.0033(5) -0.0048(5)
C3 0.0229(6) 0.0385(7) 0.0340(7) -0.0042(6) 0.0070(5) -0.0040(5)
C4 0.0316(7) 0.0477(8) 0.0300(7) -0.0029(6) 0.0122(5) -0.0124(6)
C5 0.0454(8) 0.0348(7) 0.0263(6) 0.0024(5) 0.0092(6) -0.0096(6)
C6 0.0380(7) 0.0270(7) 0.0271(6) 0.0008(5) 0.0069(5) 0.0009(5)
C7 0.0263(6) 0.0267(6) 0.0307(6) -0.0029(5) 0.0069(5) 0.0028(5)
C8 0.0542(10) 0.0328(8) 0.0539(9) 0.0107(7) -0.0010(8) 0.0109(7)
C9 0.0527(10) 0.0592(12) 0.0639(11) 0.0125(9) -0.0033(9) 0.0284(9)
C10 0.0347(8) 0.0685(12) 0.0547(10) 0.0154(9) -0.0027(7) 0.0084(8)
C11 0.0394(9) 0.0502(10) 0.0528(9) 0.0068(8) -0.0014(7) -0.0096(7)
C12 0.0475(10) 0.0795(14) 0.0379(8) 0.0035(9) -0.0053(7) -0.0039(9)
C13 0.0434(9) 0.0954(15) 0.0321(8) 0.0237(9) 0.0007(7) -0.0069(9)
C14 0.0328(7) 0.0273(6) 0.0271(6) -0.0014(5) 0.0093(5) -0.0016(5)
C15 0.0307(6) 0.0237(6) 0.0260(6) -0.0014(5) 0.0088(5) -0.0008(5)
C16 0.0310(7) 0.0300(7) 0.0254(6) 0.0035(5) 0.0114(5) 0.0011(5)
C17 0.0364(8) 0.0472(9) 0.0393(8) -0.0111(7) 0.0075(6) 0.0021(6)
C18 0.0348(8) 0.0726(12) 0.0477(9) -0.0161(9) 0.0019(7) -0.0007(8)
C19 0.0305(7) 0.0687(11) 0.0431(8) 0.0079(8) 0.0106(6) 0.0091(7)
C20 0.0419(8) 0.0421(8) 0.0525(9) 0.0029(7) 0.0249(7) 0.0101(7)
C21 0.0377(8) 0.0352(7) 0.0417(8) -0.0057(6) 0.0167(6) -0.0011(6)

loop_
_atom_type_symbol
_atom_type_description
_atom_type_scat_dispersion_real
_atom_type_scat_dispersion_imag
_atom_type_scat_source
C C 0.0181 0.0091 'International Tables Vol C Tables 4.2.6.8 and 6.1.1.4'
H H 0.0000 0.0000 'International Tables Vol C Tables 4.2.6.8 and 6.1.1.4'
N N 0.0311 0.0180 'International Tables Vol C Tables 4.2.6.8 and 6.1.1.4'
O O 0.0492 0.0322 'International Tables Vol C Tables 4.2.6.8 and 6.1.1.4'

loop_
_geom_angle_atom_site_label_1
_geom_angle_atom_site_label_2
_geom_angle_atom_site_label_3
_geom_angle
C7 O1 C8 115.82(12)
C11 O3 C10 112.44(14)
C14 O4 C13 116.46(12)
N2 N1 C1 117.20(10)
C15 N2 N1 118.67(11)
C2 C1 N1 121.32(11)
C6 C1 N1 119.26(12)
C6 C1 C2 119.42(12)
C1 C2 C7 122.10(11)
C3 C2 C1 119.34(12)
C3 C2 C7 118.39(12)
C4 C3 C2 120.57(13)
C3 C4 C5 119.77(12)
C6 C5 C4 120.30(13)
C5 C6 C1 120.58(13)
O1 C7 C2 111.22(11)
O2 C7 O1 124.25(13)
O2 C7 C2 124.43(12)
O1 C8 C9 106.57(15)
C10 C9 C8 112.97(14)
O3 C10 C9 109.27(16)
O3 C11 C12 109.97(15)
C11 C12 C13 113.78(16)
O4 C13 C12 107.76(14)
O4 C14 C15 112.57(11)
O5 C14 O4 124.03(12)
O5 C14 C15 123.36(12)
N2 C15 C14 115.39(11)
N2 C15 C16 127.05(11)
C16 C15 C14 117.48(11)
C17 C16 C15 120.02(12)
C21 C16 C15 121.27(12)
C21 C16 C17 118.69(13)
C16 C17 C18 120.61(15)
C19 C18 C17 120.19(16)
C20 C19 C18 119.63(15)
C19 C20 C21 120.38(15)
C16 C21 C20 120.49(14)

loop_
_geom_bond_atom_site_label_1
_geom_bond_atom_site_label_2
_geom_bond_distance
O1 C7 1.3296(16)
O1 C8 1.4510(19)
O2 C7 1.2069(16)
O3 C10 1.418(2)
O3 C11 1.417(2)
O4 C13 1.4542(18)
O4 C14 1.3309(17)
O5 C14 1.2036(16)
N1 N2 1.3503(15)
N1 C1 1.4047(16)
N2 C15 1.2952(17)
C1 C2 1.4007(18)
C1 C6 1.3892(18)
C2 C3 1.3985(18)
C2 C7 1.4881(18)
C3 C4 1.382(2)
C4 C5 1.385(2)
C5 C6 1.382(2)
C8 C9 1.511(2)
C9 C10 1.509(3)
C11 C12 1.496(3)
C12 C13 1.504(3)
C14 C15 1.4925(18)
C15 C16 1.4921(18)
C16 C17 1.388(2)
C16 C21 1.3871(19)
C17 C18 1.390(2)
C18 C19 1.381(3)
C19 C20 1.375(2)
C20 C21 1.392(2)

loop_
_geom_hbond_atom_site_label_D
_geom_hbond_atom_site_label_H
_geom_hbond_atom_site_label_A
_geom_hbond_distance_DH
_geom_hbond_distance_HA
_geom_hbond_distance_DA
_geom_hbond_angle_DHA
_geom_hbond_site_symmetry_A
_geom_hbond_publ_flag
N1 H1 O2 0.903(19) 2.12(2) 2.8916(15) 143.0(16) 2_645 yes
